data_4132905
loop_
_publ_author_name
'Yang, Qi-Liang'
'Wang, Xiang-Yang'
'Lu, Jia-Yan'
'Zhang, Li-Pu'
'Fang, Ping'
'Mei, Tian-Sheng'

_publ_section_title
;
 Copper-Catalyzed Electrochemical C-H Amination of Arenes with Secondary
 Amines.
;
_journal_issue 36
_journal_name_full 'Journal of the American Chemical Society'
_journal_page_first 11487
_journal_page_last 11494
_journal_paper_doi 10.1021/jacs.8b07380
_journal_volume 140
_journal_year 2018
_chemical_formula_sum 'C19 H21 N3 O3'
_chemical_formula_weight 339.39
_space_group_crystal_system monoclinic
_space_group_IT_number 14
_space_group_name_Hall '-P 2yn'
_space_group_name_H-M_alt 'P 1 21/n 1'
_atom_sites_solution_hydrogens mixed
_audit_creation_method SHELXL-2013
_cell_angle_alpha 90
_cell_angle_beta 92.280(2)
_cell_angle_gamma 90
_cell_formula_units_Z 12
_cell_length_a 12.4909(8)
_cell_length_b 26.885(2)
_cell_length_c 15.9657(13)
_cell_measurement_reflns_used 9855
_cell_measurement_temperature 296(2)
_cell_measurement_theta_max 46.325
_cell_measurement_theta_min 5.198
_cell_volume 5357.3(7)
_computing_cell_refinement 'Bruker SAINT'
_computing_data_collection 'Bruker APEX2'
_computing_data_reduction 'Bruker SAINT'
_computing_molecular_graphics 'Bruker SHELXTL'
_computing_publication_material 'Bruker SHELXTL'
_computing_structure_refinement 'SHELXL-2013 (Sheldrick, 2013)'
_computing_structure_solution 'SHELXS-97 (Sheldrick 2008)'
_diffrn_ambient_temperature 296(2)
_diffrn_measured_fraction_theta_full 0.997
_diffrn_measured_fraction_theta_max 0.997
_diffrn_measurement_device_type 'Bruker APEX-II CCD'
_diffrn_measurement_method '\f and \w scans'
_diffrn_radiation_type MoK\a
_diffrn_radiation_wavelength 0.71073
_diffrn_reflns_av_R_equivalents 0.0661
_diffrn_reflns_av_unetI/netI 0.0324
_diffrn_reflns_Laue_measured_fraction_full 0.997
_diffrn_reflns_Laue_measured_fraction_max 0.997
_diffrn_reflns_limit_h_max 14
_diffrn_reflns_limit_h_min -15
_diffrn_reflns_limit_k_max 32
_diffrn_reflns_limit_k_min -32
_diffrn_reflns_limit_l_max 19
_diffrn_reflns_limit_l_min -19
_diffrn_reflns_number 91345
_diffrn_reflns_point_group_measured_fraction_full 0.997
_diffrn_reflns_point_group_measured_fraction_max 0.997
_diffrn_reflns_theta_full 25.242
_diffrn_reflns_theta_max 25.499
_diffrn_reflns_theta_min 1.799
_exptl_absorpt_coefficient_mu 0.087
_exptl_absorpt_correction_T_max 0.7456
_exptl_absorpt_correction_T_min 0.5198
_exptl_absorpt_correction_type multi-scan
_exptl_absorpt_process_details sadabs
_exptl_crystal_colour colorless
_exptl_crystal_density_diffrn 1.262
_exptl_crystal_description prismatic
_exptl_crystal_F_000 2160
_exptl_crystal_size_max 0.200
_exptl_crystal_size_mid 0.170
_exptl_crystal_size_min 0.120
_refine_diff_density_max 0.763
_refine_diff_density_min -0.434
_refine_diff_density_rms 0.047
_refine_ls_extinction_expression Fc^*^=kFc[1+0.001xFc^2^\l^3^/sin(2\q)]^-1/4^
_refine_ls_extinction_method SHELXL
_refine_ls_goodness_of_fit_ref 0.998
_refine_ls_hydrogen_treatment mixed
_refine_ls_matrix_type full
_refine_ls_number_parameters 770
_refine_ls_number_reflns 9937
_refine_ls_number_restraints 102
_refine_ls_restrained_S_all 1.012
_refine_ls_R_factor_all 0.1387
_refine_ls_R_factor_gt 0.0946
_refine_ls_shift/su_max 0.009
_refine_ls_shift/su_mean 0.001
_refine_ls_structure_factor_coef Fsqd
_refine_ls_weighting_details 'w=1/[\s^2^(Fo^2^)+(0.1500P)^2^+4.6970P] where P=(Fo^2^+2Fc^2^)/3'
_refine_ls_weighting_scheme calc
_refine_ls_wR_factor_gt 0.2572
_refine_ls_wR_factor_ref 0.3078
_reflns_Friedel_coverage 0.000
_reflns_number_gt 6064
_reflns_number_total 9937
_reflns_threshold_expression 'I > 2\s(I)'
_cod_data_source_file ja8b07380_si_007.cif
_cod_data_source_block mo_d8v18280_0m
_cod_original_cell_volume 5357.4(7)
_cod_original_sg_symbol_H-M 'P 21/n'
_cod_database_code 4132905
_shelx_space_group_comment
; 
The symmetry employed for this shelxl refinement is uniquely defined 
by the following loop, which should always be used as a source of 
symmetry information in preference to the above space-group names. 
They are only intended as comments. 
;
_shelx_estimated_absorpt_t_min 0.983
_shelx_estimated_absorpt_t_max 0.990
_shelxl_version_number 2013-4

loop_
_space_group_symop_operation_xyz
'x, y, z'
'-x+1/2, y+1/2, -z+1/2'
'-x, -y, -z'
'x-1/2, -y-1/2, z-1/2'

loop_
_atom_site_label
_atom_site_type_symbol
_atom_site_fract_x
_atom_site_fract_y
_atom_site_fract_z
_atom_site_U_iso_or_equiv
_atom_site_adp_type
_atom_site_occupancy
_atom_site_site_symmetry_order
_atom_site_calc_flag
_atom_site_refinement_flags_posn
_atom_site_refinement_flags_adp
_atom_site_refinement_flags_occupancy
_atom_site_disorder_assembly
_atom_site_disorder_group
N1 N 0.8026(3) 0.62200(14) 0.2049(2) 0.0770(9) Uani 1 1 d . . . . .
N2 N 0.6420(2) 0.63541(13) 0.3086(2) 0.0720(9) Uani 1 1 d . . . . .
N3 N 0.6896(3) 0.61073(15) 0.0631(2) 0.0897(11) Uani 1 1 d . . . . .
N4 N 0.8022(3) 0.29440(14) 0.2918(2) 0.0768(9) Uani 1 1 d . . . . .
N5 N 0.6227(2) 0.28253(12) 0.37581(19) 0.0674(8) Uani 1 1 d . . . . .
N6 N 0.7188(3) 0.32467(15) 0.1472(2) 0.0860(10) Uani 1 1 d . . . . .
N7 N 0.6966(3) 0.46357(13) 0.2207(2) 0.0741(9) Uani 1 1 d . . . . .
N8 N 0.8559(2) 0.45811(15) 0.3362(2) 0.0748(9) Uani 1 1 d . . . . .
N9 N 0.8112(3) 0.46567(14) 0.0859(2) 0.0824(10) Uani 1 1 d . . . . .
O1 O 0.9591(2) 0.60931(14) 0.1392(2) 0.1051(11) Uani 1 1 d . . . . .
O2 O 0.3314(2) 0.62876(15) 0.2077(2) 0.1030(11) Uani 1 1 d . . . . .
O3 O 0.3662(3) 0.6088(3) 0.3402(3) 0.188(3) Uani 1 1 d . . . . .
O4 O 0.9703(2) 0.29365(13) 0.2417(2) 0.1062(11) Uani 1 1 d . . . . .
O5 O 0.3455(3) 0.25326(18) 0.3582(3) 0.1443(17) Uani 1 1 d . . . . .
O6 O 0.3272(2) 0.31041(14) 0.2557(2) 0.1084(11) Uani 1 1 d . . . . .
O7 O 0.5408(2) 0.46862(17) 0.1432(2) 0.1191(13) Uani 1 1 d . . . . .
C1 C 0.8620(3) 0.61373(15) 0.1378(3) 0.0769(11) Uani 1 1 d . . . . .
C2 C 0.7958(4) 0.61144(15) 0.0573(3) 0.0785(11) Uani 1 1 d . . . . .
C3 C 0.8444(5) 0.6107(2) -0.0193(4) 0.1047(16) Uani 1 1 d . . . . .
H3 H 0.9186 0.6105 -0.0220 0.126 Uiso 1 1 calc R U . . .
C4 C 0.7794(6) 0.6103(2) -0.0916(4) 0.122(2) Uani 1 1 d . . . . .
H4 H 0.8098 0.6109 -0.1438 0.146 Uiso 1 1 calc R U . . .
C5 C 0.6718(6) 0.6089(2) -0.0862(4) 0.1185(18) Uani 1 1 d . . . . .
H5 H 0.6271 0.6080 -0.1342 0.142 Uiso 1 1 calc R U . . .
C6 C 0.6306(4) 0.6090(2) -0.0086(3) 0.1073(16) Uani 1 1 d . . . . .
H6 H 0.5565 0.6077 -0.0052 0.129 Uiso 1 1 calc R U . . .
C7 C 0.8333(3) 0.63016(14) 0.2889(3) 0.0688(10) Uani 1 1 d . . . . .
C8 C 0.9389(3) 0.63277(16) 0.3190(3) 0.0812(12) Uani 1 1 d . . . . .
H8 H 0.9943 0.6281 0.2825 0.097 Uiso 1 1 calc R U . . .
C9 C 0.9619(4) 0.6422(2) 0.4017(3) 0.0994(15) Uani 1 1 d . . . . .
H9 H 1.0328 0.6436 0.4217 0.119 Uiso 1 1 calc R U . . .
C10 C 0.8809(4) 0.6495(2) 0.4551(3) 0.1132(18) Uani 1 1 d . . . . .
H10 H 0.8971 0.6561 0.5113 0.136 Uiso 1 1 calc R U . . .
C11 C 0.7752(4) 0.6473(2) 0.4269(3) 0.0997(15) Uani 1 1 d . . . . .
H11 H 0.7210 0.6528 0.4642 0.120 Uiso 1 1 calc R U . . .
C12 C 0.7490(3) 0.63715(15) 0.3432(2) 0.0706(10) Uani 1 1 d . . . . .
C13 C 0.5932(4) 0.58892(18) 0.3048(5) 0.124(2) Uani 1 1 d . . . . .
H13A H 0.5729 0.5793 0.3606 0.149 Uiso 1 1 calc R U . . .
H13B H 0.6440 0.5645 0.2856 0.149 Uiso 1 1 calc R U . . .
C14 C 0.4952(4) 0.5890(2) 0.2466(5) 0.137(3) Uani 1 1 d . . . . .
H14A H 0.5169 0.5952 0.1899 0.164 Uiso 1 1 calc R U . . .
H14B H 0.4620 0.5564 0.2476 0.164 Uiso 1 1 calc R U . . .
C15 C 0.4163(3) 0.62644(16) 0.2690(3) 0.0741(11) Uani 1 1 d . . . . .
C16 C 0.4664(5) 0.6746(2) 0.2850(5) 0.156(3) Uani 1 1 d . . . . .
H16A H 0.4146 0.6967 0.3091 0.187 Uiso 1 1 calc R U . . .
H16B H 0.4869 0.6889 0.2322 0.187 Uiso 1 1 calc R U . . .
C17 C 0.5655(5) 0.6712(2) 0.3443(5) 0.140(3) Uani 1 1 d . . . . .
H17A H 0.5988 0.7036 0.3505 0.168 Uiso 1 1 calc R U . . .
H17B H 0.5451 0.6600 0.3992 0.168 Uiso 1 1 calc R U . . .
C18 C 0.2339(4) 0.6248(3) 0.2462(4) 0.121(2) Uani 1 1 d D . . . .
H18A H 0.1958 0.5953 0.2267 0.145 Uiso 1 1 calc R U . . .
H18B H 0.1896 0.6537 0.2334 0.145 Uiso 1 1 calc R U . . .
C19 C 0.2578(4) 0.6217(3) 0.3351(4) 0.155(3) Uani 1 1 d D . . . .
H19A H 0.2457 0.6533 0.3622 0.186 Uiso 1 1 calc R U . . .
H19B H 0.2143 0.5964 0.3607 0.186 Uiso 1 1 calc R U . . .
C20 C 0.8736(3) 0.30046(15) 0.2317(3) 0.0762(11) Uani 1 1 d . . . . .
C21 C 0.8244(3) 0.31659(15) 0.1496(3) 0.0773(11) Uani 1 1 d . . . . .
C22 C 0.8866(4) 0.32195(19) 0.0800(4) 0.1009(15) Uani 1 1 d . . . . .
H22 H 0.9600 0.3162 0.0839 0.121 Uiso 1 1 calc R U . . .
C23 C 0.8372(7) 0.3359(2) 0.0053(4) 0.124(2) Uani 1 1 d . . . . .
H23 H 0.8770 0.3396 -0.0423 0.148 Uiso 1 1 calc R U . . .
C24 C 0.7307(6) 0.3441(2) 0.0014(3) 0.1124(17) Uani 1 1 d . . . . .
H24 H 0.6960 0.3534 -0.0488 0.135 Uiso 1 1 calc R U . . .
C25 C 0.6747(5) 0.3384(2) 0.0726(3) 0.1058(16) Uani 1 1 d . . . . .
H25 H 0.6014 0.3444 0.0691 0.127 Uiso 1 1 calc R U . . .
C26 C 0.8157(3) 0.27680(14) 0.3747(3) 0.0723(10) Uani 1 1 d . . . . .
C27 C 0.9148(4) 0.26615(18) 0.4128(3) 0.0945(14) Uani 1 1 d . . . . .
H27 H 0.9770 0.2704 0.3835 0.113 Uiso 1 1 calc R U . . .
C28 C 0.9207(5) 0.2494(2) 0.4941(4) 0.1101(17) Uani 1 1 d . . . . .
H28 H 0.9872 0.2422 0.5196 0.132 Uiso 1 1 calc R U . . .
C29 C 0.8298(5) 0.2431(2) 0.5382(4) 0.1128(18) Uani 1 1 d . . . . .
H29 H 0.8347 0.2319 0.5933 0.135 Uiso 1 1 calc R U . . .
C30 C 0.7304(4) 0.25354(19) 0.5004(3) 0.0941(14) Uani 1 1 d . . . . .
H30 H 0.6688 0.2492 0.5304 0.113 Uiso 1 1 calc R U . . .
C31 C 0.7220(3) 0.27037(15) 0.4184(2) 0.0707(10) Uani 1 1 d . . . . .
C32 C 0.5755(3) 0.24271(17) 0.3260(3) 0.0912(13) Uani 1 1 d . . . . .
H32A H 0.5465 0.2178 0.3627 0.109 Uiso 1 1 calc R U . . .
H32B H 0.6304 0.2270 0.2937 0.109 Uiso 1 1 calc R U . . .
C33 C 0.4874(3) 0.2620(2) 0.2673(3) 0.0982(15) Uani 1 1 d . . . . .
H33A H 0.5179 0.2844 0.2269 0.118 Uiso 1 1 calc R U . . .
H33B H 0.4549 0.2344 0.2367 0.118 Uiso 1 1 calc R U . . .
C34 C 0.4031(3) 0.28892(15) 0.3132(3) 0.0742(10) Uani 1 1 d . . . . .
C35 C 0.4542(4) 0.3274(2) 0.3699(4) 0.1074(16) Uani 1 1 d . . . . .
H35A H 0.3999 0.3418 0.4042 0.129 Uiso 1 1 calc R U . . .
H35B H 0.4830 0.3538 0.3360 0.129 Uiso 1 1 calc R U . . .
C36 C 0.5433(4) 0.3064(2) 0.4265(3) 0.1063(16) Uani 1 1 d . . . . .
H36A H 0.5766 0.3329 0.4594 0.128 Uiso 1 1 calc R U . . .
H36B H 0.5141 0.2823 0.4647 0.128 Uiso 1 1 calc R U . . .
C37 C 0.2370(4) 0.2630(3) 0.3491(4) 0.122(2) Uani 1 1 d D . . . .
H37A H 0.2121 0.2814 0.3969 0.146 Uiso 1 1 calc R U . . .
H37B H 0.1962 0.2324 0.3432 0.146 Uiso 1 1 calc R U . . .
C38 C 0.2268(4) 0.2932(3) 0.2717(5) 0.131(2) Uani 1 1 d D . . . .
H38A H 0.1991 0.2731 0.2253 0.157 Uiso 1 1 calc R U . . .
H38B H 0.1782 0.3209 0.2794 0.157 Uiso 1 1 calc R U . . .
C39 C 0.6381(3) 0.46711(16) 0.1485(3) 0.0782(11) Uani 1 1 d . . . . .
C40 C 0.7055(3) 0.46933(15) 0.0724(3) 0.0740(10) Uani 1 1 d . . . . .
C41 C 0.6588(4) 0.47502(19) -0.0079(3) 0.0958(14) Uani 1 1 d . . . . .
H41 H 0.5849 0.4780 -0.0158 0.115 Uiso 1 1 calc R U . . .
C42 C 0.7234(5) 0.4761(2) -0.0743(3) 0.1093(16) Uani 1 1 d . . . . .
H42 H 0.6937 0.4798 -0.1283 0.131 Uiso 1 1 calc R U . . .
C43 C 0.8310(5) 0.4719(2) -0.0621(3) 0.1137(17) Uani 1 1 d . . . . .
H43 H 0.8761 0.4726 -0.1070 0.136 Uiso 1 1 calc R U . . .
C44 C 0.8713(4) 0.4664(2) 0.0187(3) 0.1026(15) Uani 1 1 d . . . . .
H44 H 0.9450 0.4630 0.0270 0.123 Uiso 1 1 calc R U . . .
C45 C 0.6660(3) 0.45860(13) 0.3036(2) 0.0646(9) Uani 1 1 d . . . . .
C46 C 0.5604(3) 0.45699(15) 0.3269(3) 0.0752(11) Uani 1 1 d . . . . .
H46 H 0.5049 0.4593 0.2866 0.090 Uiso 1 1 calc R U . . .
C47 C 0.5383(3) 0.45193(17) 0.4103(3) 0.0877(13) Uani 1 1 d . . . . .
H47 H 0.4674 0.4512 0.4259 0.105 Uiso 1 1 calc R U . . .
C48 C 0.6181(4) 0.4479(2) 0.4703(3) 0.0969(14) Uani 1 1 d . . . . .
H48 H 0.6020 0.4439 0.5262 0.116 Uiso 1 1 calc R U . . .
C49 C 0.7239(4) 0.4500(2) 0.4474(3) 0.0976(15) Uani 1 1 d . . . . .
H49 H 0.7786 0.4477 0.4884 0.117 Uiso 1 1 calc R U . . .
C50 C 0.7491(3) 0.45543(15) 0.3641(2) 0.0710(10) Uani 1 1 d . . . . .
O8 O 1.1655(15) 0.4582(5) 0.2534(11) 0.093(2) Uani 0.5 1 d . U P A 1
O9 O 1.1264(5) 0.4320(3) 0.3777(5) 0.1059(15) Uani 0.5 1 d . U P A 1
C51 C 0.9280(7) 0.4958(4) 0.3879(6) 0.081(2) Uani 0.5 1 d D U P A 1
H51A H 0.8878 0.5259 0.3983 0.097 Uiso 0.5 1 calc R U P A 1
H51B H 0.9496 0.4813 0.4416 0.097 Uiso 0.5 1 calc R U P A 1
C52 C 1.0268(6) 0.5083(3) 0.3392(6) 0.0806(18) Uani 0.5 1 d D U P A 1
H52A H 1.0064 0.5288 0.2911 0.097 Uiso 0.5 1 calc R U P A 1
H52B H 1.0772 0.5270 0.3746 0.097 Uiso 0.5 1 calc R U P A 1
C53 C 1.0796(16) 0.4611(6) 0.3097(17) 0.082(2) Uani 0.5 1 d D U P A 1
C54 C 1.0028(6) 0.4283(4) 0.2624(6) 0.0846(18) Uani 0.5 1 d D U P A 1
H54A H 1.0369 0.3967 0.2507 0.102 Uiso 0.5 1 calc R U P A 1
H54B H 0.9817 0.4437 0.2094 0.102 Uiso 0.5 1 calc R U P A 1
C55 C 0.9035(6) 0.4194(4) 0.3138(7) 0.0861(19) Uani 0.5 1 d D U P A 1
H55A H 0.8533 0.3991 0.2810 0.103 Uiso 0.5 1 calc R U P A 1
H55B H 0.9249 0.4006 0.3636 0.103 Uiso 0.5 1 calc R U P A 1
C56 C 1.2655(15) 0.4656(6) 0.3090(11) 0.108(4) Uani 0.5 1 d D U P A 1
H56A H 1.3286 0.4519 0.2841 0.130 Uiso 0.5 1 calc R U P A 1
H56B H 1.2776 0.5004 0.3224 0.130 Uiso 0.5 1 calc R U P A 1
C57 C 1.2340(10) 0.4364(4) 0.3840(9) 0.109(4) Uani 0.5 1 d D U P A 1
H57A H 1.2675 0.4038 0.3844 0.130 Uiso 0.5 1 calc R U P A 1
H57B H 1.2557 0.4536 0.4353 0.130 Uiso 0.5 1 calc R U P A 1
O8' O 1.1718(15) 0.4741(5) 0.2630(11) 0.093(2) Uani 0.5 1 d . U P A 2
O9' O 1.1300(4) 0.4754(3) 0.3923(4) 0.0970(15) Uani 0.5 1 d . U P A 2
C51' C 0.9021(7) 0.4998(4) 0.3325(8) 0.090(2) Uani 0.5 1 d D U P A 2
H51C H 0.9227 0.5102 0.3890 0.108 Uiso 0.5 1 calc R U P A 2
H51D H 0.8514 0.5240 0.3095 0.108 Uiso 0.5 1 calc R U P A 2
C52' C 1.0017(6) 0.5001(4) 0.2796(8) 0.092(2) Uani 0.5 1 d D U P A 2
H52C H 0.9814 0.4921 0.2219 0.111 Uiso 0.5 1 calc R U P A 2
H52D H 1.0333 0.5331 0.2807 0.111 Uiso 0.5 1 calc R U P A 2
C53' C 1.0836(12) 0.4624(5) 0.3133(12) 0.063(3) Uani 0.5 1 d D . P A 2
C54' C 1.0305(6) 0.4120(4) 0.3240(6) 0.0901(17) Uani 0.5 1 d D U P A 2
H54C H 1.0102 0.3986 0.2692 0.108 Uiso 0.5 1 calc R U P A 2
H54D H 1.0814 0.3892 0.3509 0.108 Uiso 0.5 1 calc R U P A 2
C55' C 0.9314(6) 0.4159(4) 0.3765(6) 0.0833(19) Uani 0.5 1 d D U P A 2
H55C H 0.9520 0.4244 0.4339 0.100 Uiso 0.5 1 calc R U P A 2
H55D H 0.8938 0.3843 0.3765 0.100 Uiso 0.5 1 calc R U P A 2
C56' C 1.2637(16) 0.4526(7) 0.3009(8) 0.096(2) Uani 0.5 1 d D U P A 2
H56C H 1.3284 0.4702 0.2872 0.115 Uiso 0.5 1 calc R U P A 2
H56D H 1.2707 0.4177 0.2866 0.115 Uiso 0.5 1 calc R U P A 2
C57' C 1.2363(11) 0.4597(6) 0.3904(7) 0.1009(18) Uani 0.5 1 d D U P A 2
H57C H 1.2455 0.4288 0.4210 0.121 Uiso 0.5 1 calc R U P A 2
H57D H 1.2832 0.4845 0.4166 0.121 Uiso 0.5 1 calc R U P A 2
H7A H 0.765(4) 0.4621(17) 0.218(3) 0.101(15) Uiso 1 1 d . . . . .
H1A H 0.732(4) 0.6243(16) 0.192(3) 0.090(14) Uiso 1 1 d . . . . .
H4A H 0.732(4) 0.300(2) 0.281(3) 0.125(19) Uiso 1 1 d . . . . .

loop_
_atom_site_aniso_label
_atom_site_aniso_U_11
_atom_site_aniso_U_22
_atom_site_aniso_U_33
_atom_site_aniso_U_23
_atom_site_aniso_U_13
_atom_site_aniso_U_12
N1 0.0541(19) 0.102(3) 0.076(2) -0.0001(18) 0.0108(16) -0.0058(17)
N2 0.0564(17) 0.087(2) 0.073(2) 0.0058(16) 0.0095(14) -0.0061(15)
N3 0.075(2) 0.111(3) 0.084(2) 0.004(2) 0.0099(19) 0.0052(19)
N4 0.0529(19) 0.095(2) 0.082(2) 0.0095(18) -0.0020(16) -0.0007(16)
N5 0.0580(17) 0.077(2) 0.0666(18) -0.0102(15) 0.0000(14) -0.0013(14)
N6 0.072(2) 0.105(3) 0.081(2) 0.012(2) 0.0031(17) -0.0001(18)
N7 0.0434(17) 0.101(3) 0.077(2) -0.0020(17) -0.0041(15) 0.0016(15)
N8 0.0435(16) 0.114(3) 0.0666(19) -0.0079(18) -0.0006(13) -0.0026(17)
N9 0.064(2) 0.102(3) 0.081(2) 0.0116(19) -0.0018(17) -0.0044(17)
O1 0.0656(19) 0.133(3) 0.118(3) -0.015(2) 0.0230(17) 0.0113(17)
O2 0.0622(17) 0.159(3) 0.088(2) 0.014(2) 0.0035(15) -0.0048(18)
O3 0.073(2) 0.378(9) 0.114(3) 0.078(4) 0.025(2) 0.022(3)
O4 0.0535(17) 0.117(3) 0.149(3) 0.009(2) 0.0128(17) 0.0072(16)
O5 0.070(2) 0.173(4) 0.190(4) 0.077(3) 0.005(2) -0.020(2)
O6 0.0582(17) 0.136(3) 0.130(3) 0.030(2) -0.0085(17) 0.0006(17)
O7 0.0551(18) 0.199(4) 0.102(2) -0.007(2) -0.0159(16) 0.016(2)
C1 0.066(2) 0.075(3) 0.091(3) -0.001(2) 0.022(2) -0.0006(19)
C2 0.086(3) 0.074(3) 0.077(3) -0.002(2) 0.020(2) 0.002(2)
C3 0.109(4) 0.109(4) 0.099(4) -0.014(3) 0.038(3) 0.002(3)
C4 0.160(6) 0.129(5) 0.077(3) -0.017(3) 0.029(4) 0.010(4)
C5 0.141(5) 0.126(5) 0.087(4) -0.008(3) -0.001(4) 0.018(4)
C6 0.099(4) 0.134(5) 0.089(4) 0.000(3) -0.002(3) 0.009(3)
C7 0.062(2) 0.067(2) 0.078(3) 0.0052(18) 0.0087(18) -0.0053(17)
C8 0.056(2) 0.087(3) 0.101(3) 0.007(2) 0.007(2) -0.0058(19)
C9 0.071(3) 0.121(4) 0.105(4) 0.001(3) -0.011(3) -0.008(3)
C10 0.088(3) 0.164(5) 0.086(3) -0.009(3) -0.014(3) -0.010(3)
C11 0.077(3) 0.143(5) 0.079(3) 0.001(3) 0.005(2) -0.010(3)
C12 0.065(2) 0.076(2) 0.071(2) 0.0104(19) 0.0079(18) -0.0066(18)
C13 0.068(3) 0.068(3) 0.236(7) 0.012(4) -0.016(3) -0.001(2)
C14 0.065(3) 0.101(4) 0.243(8) -0.045(4) -0.019(4) 0.002(3)
C15 0.054(2) 0.094(3) 0.075(2) 0.012(2) 0.0152(18) 0.0067(19)
C16 0.123(5) 0.097(4) 0.241(8) 0.004(5) -0.080(5) 0.027(4)
C17 0.103(4) 0.111(4) 0.203(7) -0.042(4) -0.043(4) 0.031(3)
C18 0.057(3) 0.174(6) 0.134(5) 0.013(4) 0.016(3) 0.000(3)
C19 0.061(3) 0.279(10) 0.127(5) 0.030(5) 0.028(3) 0.022(4)
C20 0.057(2) 0.072(2) 0.101(3) -0.003(2) 0.010(2) -0.0021(17)
C21 0.073(3) 0.074(3) 0.085(3) -0.002(2) 0.014(2) -0.0019(19)
C22 0.104(4) 0.092(3) 0.110(4) -0.003(3) 0.039(3) 0.004(3)
C23 0.168(6) 0.119(5) 0.087(4) 0.003(3) 0.042(4) 0.002(4)
C24 0.148(5) 0.111(4) 0.078(3) 0.006(3) 0.003(3) -0.006(4)
C25 0.104(4) 0.119(4) 0.093(4) 0.013(3) -0.009(3) -0.002(3)
C26 0.060(2) 0.068(2) 0.088(3) 0.000(2) -0.0155(19) -0.0021(17)
C27 0.068(3) 0.097(3) 0.116(4) 0.006(3) -0.022(2) 0.003(2)
C28 0.098(4) 0.107(4) 0.121(4) 0.010(3) -0.046(3) 0.001(3)
C29 0.130(5) 0.111(4) 0.093(4) 0.016(3) -0.039(4) -0.002(3)
C30 0.094(3) 0.108(4) 0.079(3) 0.011(2) -0.010(2) -0.009(3)
C31 0.070(2) 0.071(2) 0.070(2) -0.0023(18) -0.0127(18) -0.0045(18)
C32 0.073(3) 0.083(3) 0.116(4) -0.026(3) -0.014(2) 0.004(2)
C33 0.069(3) 0.115(4) 0.109(4) -0.033(3) -0.018(2) 0.005(2)
C34 0.054(2) 0.080(3) 0.089(3) 0.009(2) 0.0035(19) -0.0042(18)
C35 0.087(3) 0.105(4) 0.131(4) -0.030(3) -0.001(3) 0.021(3)
C36 0.091(3) 0.128(4) 0.098(3) -0.035(3) -0.006(3) 0.016(3)
C37 0.060(3) 0.157(5) 0.149(5) -0.002(4) 0.017(3) -0.020(3)
C38 0.056(3) 0.145(5) 0.191(7) 0.017(5) -0.004(3) 0.001(3)
C39 0.053(2) 0.092(3) 0.088(3) -0.009(2) -0.0156(19) 0.0094(19)
C40 0.067(2) 0.075(3) 0.079(3) -0.0022(19) -0.012(2) 0.0061(18)
C41 0.092(3) 0.105(4) 0.088(3) 0.000(3) -0.023(3) 0.014(3)
C42 0.131(5) 0.120(4) 0.076(3) 0.012(3) -0.004(3) 0.000(3)
C43 0.124(5) 0.137(5) 0.081(3) 0.012(3) 0.017(3) -0.016(4)
C44 0.082(3) 0.134(4) 0.093(3) 0.018(3) 0.008(3) -0.010(3)
C45 0.0484(19) 0.068(2) 0.078(2) -0.0054(18) 0.0010(16) -0.0014(15)
C46 0.048(2) 0.083(3) 0.095(3) -0.004(2) 0.0043(19) -0.0043(17)
C47 0.053(2) 0.099(3) 0.112(4) -0.009(3) 0.019(2) -0.010(2)
C48 0.076(3) 0.129(4) 0.088(3) 0.000(3) 0.024(2) -0.009(3)
C49 0.067(3) 0.147(5) 0.079(3) -0.002(3) 0.003(2) -0.005(3)
C50 0.0497(19) 0.093(3) 0.071(2) -0.008(2) 0.0047(16) -0.0045(17)
O8 0.048(3) 0.143(6) 0.088(4) -0.009(4) 0.004(3) 0.004(5)
O9 0.064(2) 0.146(4) 0.106(3) 0.000(3) -0.013(2) 0.008(3)
C51 0.057(4) 0.100(5) 0.087(4) -0.026(4) 0.007(3) -0.018(3)
C52 0.056(3) 0.097(4) 0.089(4) -0.024(3) 0.008(3) -0.016(3)
C53 0.055(4) 0.095(4) 0.095(5) -0.022(4) 0.010(4) -0.005(4)
C54 0.055(3) 0.094(4) 0.105(4) -0.025(3) 0.015(3) 0.002(3)
C55 0.055(3) 0.094(4) 0.111(5) -0.020(4) 0.011(4) -0.003(3)
C56 0.046(4) 0.118(8) 0.160(9) 0.002(6) -0.016(5) 0.009(6)
C57 0.049(4) 0.115(8) 0.159(9) 0.005(6) -0.023(5) 0.013(5)
O8' 0.047(3) 0.143(6) 0.089(4) -0.003(4) 0.006(3) 0.001(5)
O9' 0.051(2) 0.145(4) 0.094(3) -0.037(3) -0.012(2) 0.007(3)
C51' 0.048(4) 0.084(5) 0.139(7) 0.021(5) 0.014(4) 0.012(3)
C52' 0.048(4) 0.087(5) 0.142(7) 0.023(5) 0.015(4) 0.007(3)
C53' 0.035(4) 0.094(7) 0.058(5) 0.020(5) -0.009(4) 0.006(4)
C54' 0.057(3) 0.120(4) 0.092(4) -0.005(3) -0.006(3) 0.014(3)
C55' 0.057(3) 0.105(5) 0.087(4) 0.000(4) -0.004(3) 0.013(3)
C56' 0.050(3) 0.144(6) 0.093(3) -0.009(4) 0.001(3) 0.003(4)
C57' 0.057(3) 0.146(4) 0.099(3) -0.016(3) -0.011(3) 0.007(3)

loop_
_atom_type_symbol
_atom_type_description
_atom_type_scat_dispersion_real
_atom_type_scat_dispersion_imag
_atom_type_scat_source
C C 0.0033 0.0016 'International Tables Vol C Tables 4.2.6.8 and 6.1.1.4'
H H 0.0000 0.0000 'International Tables Vol C Tables 4.2.6.8 and 6.1.1.4'
N N 0.0061 0.0033 'International Tables Vol C Tables 4.2.6.8 and 6.1.1.4'
O O 0.0106 0.0060 'International Tables Vol C Tables 4.2.6.8 and 6.1.1.4'

loop_
_geom_angle_atom_site_label_1
_geom_angle_atom_site_label_2
_geom_angle_atom_site_label_3
_geom_angle
C1 N1 C7 130.6(4)
C1 N1 H1A 113(3)
C7 N1 H1A 116(3)
C13 N2 C12 116.6(3)
C13 N2 C17 108.2(4)
C12 N2 C17 115.9(4)
C2 N3 C6 117.2(4)
C20 N4 C26 130.7(4)
C20 N4 H4A 121(4)
C26 N4 H4A 108(4)
C31 N5 C32 114.8(3)
C31 N5 C36 115.8(3)
C32 N5 C36 111.1(3)
C21 N6 C25 116.1(4)
C39 N7 C45 131.3(3)
C39 N7 H7A 118(3)
C45 N7 H7A 110(3)
C55 N8 C50 120.4(5)
C51' N8 C50 119.7(5)
C55 N8 C51 114.6(6)
C50 N8 C51 113.1(4)
C51' N8 C55' 112.7(6)
C50 N8 C55' 112.5(4)
C40 N9 C44 117.0(4)
C18 O2 C15 109.7(4)
C19 O3 C15 109.3(4)
C37 O5 C34 109.6(4)
C38 O6 C34 109.6(4)
O1 C1 N1 125.6(4)
O1 C1 C2 121.7(4)
N1 C1 C2 112.7(3)
N3 C2 C3 122.2(5)
N3 C2 C1 117.2(4)
C3 C2 C1 120.6(4)
C4 C3 C2 118.2(5)
C4 C3 H3 120.9
C2 C3 H3 120.9
C5 C4 C3 119.9(5)
C5 C4 H4 120.0
C3 C4 H4 120.0
C4 C5 C6 118.1(6)
C4 C5 H5 120.9
C6 C5 H5 120.9
N3 C6 C5 124.4(5)
N3 C6 H6 117.8
C5 C6 H6 117.8
C8 C7 N1 124.1(4)
C8 C7 C12 120.4(4)
N1 C7 C12 115.5(3)
C9 C8 C7 120.4(4)
C9 C8 H8 119.8
C7 C8 H8 119.8
C10 C9 C8 119.9(4)
C10 C9 H9 120.0
C8 C9 H9 120.0
C9 C10 C11 121.0(5)
C9 C10 H10 119.5
C11 C10 H10 119.5
C10 C11 C12 120.4(5)
C10 C11 H11 119.8
C12 C11 H11 119.8
C11 C12 C7 117.9(4)
C11 C12 N2 124.0(4)
C7 C12 N2 118.1(3)
N2 C13 C14 111.7(4)
N2 C13 H13A 109.3
C14 C13 H13A 109.3
N2 C13 H13B 109.3
C14 C13 H13B 109.3
H13A C13 H13B 107.9
C15 C14 C13 112.8(5)
C15 C14 H14A 109.0
C13 C14 H14A 109.0
C15 C14 H14B 109.0
C13 C14 H14B 109.0
H14A C14 H14B 107.8
O3 C15 O2 103.2(3)
O3 C15 C16 111.2(6)
O2 C15 C16 112.8(4)
O3 C15 C14 107.0(5)
O2 C15 C14 110.8(4)
C16 C15 C14 111.5(4)
C15 C16 C17 112.7(5)
C15 C16 H16A 109.0
C17 C16 H16A 109.0
C15 C16 H16B 109.0
C17 C16 H16B 109.0
H16A C16 H16B 107.8
N2 C17 C16 108.5(5)
N2 C17 H17A 110.0
C16 C17 H17A 110.0
N2 C17 H17B 110.0
C16 C17 H17B 110.0
H17A C17 H17B 108.4
O2 C18 C19 106.8(4)
O2 C18 H18A 110.4
C19 C18 H18A 110.4
O2 C18 H18B 110.4
C19 C18 H18B 110.4
H18A C18 H18B 108.6
O3 C19 C18 103.6(5)
O3 C19 H19A 111.0
C18 C19 H19A 111.0
O3 C19 H19B 111.0
C18 C19 H19B 111.0
H19A C19 H19B 109.0
O4 C20 N4 124.5(4)
O4 C20 C21 121.9(4)
N4 C20 C21 113.6(3)
N6 C21 C22 122.8(5)
N6 C21 C20 116.5(4)
C22 C21 C20 120.7(4)
C23 C22 C21 118.5(5)
C23 C22 H22 120.7
C21 C22 H22 120.7
C24 C23 C22 119.6(5)
C24 C23 H23 120.2
C22 C23 H23 120.2
C23 C24 C25 118.7(6)
C23 C24 H24 120.7
C25 C24 H24 120.7
N6 C25 C24 124.3(5)
N6 C25 H25 117.9
C24 C25 H25 117.9
C27 C26 C31 120.4(4)
C27 C26 N4 123.6(4)
C31 C26 N4 116.1(3)
C28 C27 C26 119.7(5)
C28 C27 H27 120.1
C26 C27 H27 120.1
C29 C28 C27 120.8(5)
C29 C28 H28 119.6
C27 C28 H28 119.6
C28 C29 C30 119.9(5)
C28 C29 H29 120.1
C30 C29 H29 120.1
C31 C30 C29 120.6(5)
C31 C30 H30 119.7
C29 C30 H30 119.7
C30 C31 C26 118.7(4)
C30 C31 N5 123.8(4)
C26 C31 N5 117.5(3)
N5 C32 C33 111.0(4)
N5 C32 H32A 109.4
C33 C32 H32A 109.4
N5 C32 H32B 109.4
C33 C32 H32B 109.4
H32A C32 H32B 108.0
C34 C33 C32 111.9(4)
C34 C33 H33A 109.2
C32 C33 H33A 109.2
C34 C33 H33B 109.2
C32 C33 H33B 109.2
H33A C33 H33B 107.9
O6 C34 O5 105.4(3)
O6 C34 C33 110.2(4)
O5 C34 C33 107.7(4)
O6 C34 C35 111.6(4)
O5 C34 C35 112.0(4)
C33 C34 C35 109.8(3)
C34 C35 C36 112.8(4)
C34 C35 H35A 109.0
C36 C35 H35A 109.0
C34 C35 H35B 109.0
C36 C35 H35B 109.0
H35A C35 H35B 107.8
N5 C36 C35 109.5(4)
N5 C36 H36A 109.8
C35 C36 H36A 109.8
N5 C36 H36B 109.8
C35 C36 H36B 109.8
H36A C36 H36B 108.2
O5 C37 C38 104.1(4)
O5 C37 H37A 110.9
C38 C37 H37A 110.9
O5 C37 H37B 110.9
C38 C37 H37B 110.9
H37A C37 H37B 109.0
O6 C38 C37 107.0(4)
O6 C38 H38A 110.3
C37 C38 H38A 110.3
O6 C38 H38B 110.3
C37 C38 H38B 110.3
H38A C38 H38B 108.6
O7 C39 N7 124.7(4)
O7 C39 C40 122.2(4)
N7 C39 C40 113.1(3)
N9 C40 C41 122.1(4)
N9 C40 C39 116.6(3)
C41 C40 C39 121.3(4)
C42 C41 C40 118.7(5)
C42 C41 H41 120.6
C40 C41 H41 120.6
C43 C42 C41 120.1(5)
C43 C42 H42 119.9
C41 C42 H42 119.9
C42 C43 C44 118.0(5)
C42 C43 H43 121.0
C44 C43 H43 121.0
N9 C44 C43 124.1(5)
N9 C44 H44 118.0
C43 C44 H44 118.0
C46 C45 C50 120.2(4)
C46 C45 N7 123.7(4)
C50 C45 N7 116.0(3)
C47 C46 C45 119.5(4)
C47 C46 H46 120.3
C45 C46 H46 120.3
C48 C47 C46 121.3(4)
C48 C47 H47 119.4
C46 C47 H47 119.4
C47 C48 C49 119.4(4)
C47 C48 H48 120.3
C49 C48 H48 120.3
C48 C49 C50 120.9(4)
C48 C49 H49 119.6
C50 C49 H49 119.6
C49 C50 C45 118.7(3)
C49 C50 N8 123.8(4)
C45 C50 N8 117.5(3)
C53 O8 C56 104.2(15)
C57 O9 C53 112.4(12)
C52 C51 N8 109.5(6)
C52 C51 H51A 109.8
N8 C51 H51A 109.8
C52 C51 H51B 109.8
N8 C51 H51B 109.8
H51A C51 H51B 108.2
C53 C52 C51 110.2(12)
C53 C52 H52A 109.6
C51 C52 H52A 109.6
C53 C52 H52B 109.6
C51 C52 H52B 109.6
H52A C52 H52B 108.1
O8 C53 O9 98.8(14)
O8 C53 C54 97.7(14)
O9 C53 C54 107.1(14)
O8 C53 C52 125.9(17)
O9 C53 C52 113.0(17)
C54 C53 C52 112.0(13)
C53 C54 C55 109.8(12)
C53 C54 H54A 109.7
C55 C54 H54A 109.7
C53 C54 H54B 109.7
C55 C54 H54B 109.7
H54A C54 H54B 108.2
N8 C55 C54 115.1(8)
N8 C55 H55A 108.5
C54 C55 H55A 108.5
N8 C55 H55B 108.5
C54 C55 H55B 108.5
H55A C55 H55B 107.5
C57 C56 O8 99.4(16)
C57 C56 H56A 111.9
O8 C56 H56A 111.9
C57 C56 H56B 111.9
O8 C56 H56B 111.9
H56A C56 H56B 109.6
O9 C57 C56 106.2(12)
O9 C57 H57A 110.5
C56 C57 H57A 110.5
O9 C57 H57B 110.5
C56 C57 H57B 110.5
H57A C57 H57B 108.7
C56' O8' C53' 107.7(15)
C57' O9' C53' 105.3(9)
N8 C51' C52' 114.5(8)
N8 C51' H51C 108.6
C52' C51' H51C 108.6
N8 C51' H51D 108.6
C52' C51' H51D 108.6
H51C C51' H51D 107.6
C53' C52' C51' 110.5(10)
C53' C52' H52C 109.6
C51' C52' H52C 109.6
C53' C52' H52D 109.6
C51' C52' H52D 109.6
H52C C52' H52D 108.1
O9' C53' O8' 98.7(11)
O9' C53' C52' 113.4(12)
O8' C53' C52' 100.3(13)
O9' C53' C54' 106.6(12)
O8' C53' C54' 127.5(13)
C52' C53' C54' 110.0(10)
C55' C54' C53' 111.5(10)
C55' C54' H54C 109.3
C53' C54' H54C 109.3
C55' C54' H54D 109.3
C53' C54' H54D 109.3
H54C C54' H54D 108.0
C54' C55' N8 107.9(7)
C54' C55' H55C 110.1
N8 C55' H55C 110.1
C54' C55' H55D 110.1
N8 C55' H55D 110.1
H55C C55' H55D 108.4
O8' C56' C57' 98.3(16)
O8' C56' H56C 112.1
C57' C56' H56C 112.1
O8' C56' H56D 112.1
C57' C56' H56D 112.1
H56C C56' H56D 109.7
O9' C57' C56' 108.3(13)
O9' C57' H57C 110.0
C56' C57' H57C 110.0
O9' C57' H57D 110.0
C56' C57' H57D 110.0
H57C C57' H57D 108.4

loop_
_geom_bond_atom_site_label_1
_geom_bond_atom_site_label_2
_geom_bond_distance
N1 C1 1.345(5)
N1 C7 1.397(5)
N1 H1A 0.90(4)
N2 C13 1.391(5)
N2 C12 1.427(5)
N2 C17 1.485(6)
N3 C2 1.334(5)
N3 C6 1.338(6)
N4 C20 1.346(5)
N4 C26 1.409(5)
N4 H4A 0.90(5)
N5 C31 1.429(5)
N5 C32 1.445(5)
N5 C36 1.454(5)
N6 C21 1.336(5)
N6 C25 1.343(6)
N7 C39 1.344(5)
N7 C45 1.399(5)
N7 H7A 0.85(5)
N8 C55 1.257(9)
N8 C51' 1.262(10)
N8 C50 1.425(5)
N8 C51 1.569(9)
N8 C55' 1.595(9)
N9 C40 1.333(5)
N9 C44 1.335(6)
O1 C1 1.218(5)
O2 C18 1.389(5)
O2 C15 1.416(5)
O3 C19 1.398(6)
O3 C15 1.402(5)
O4 C20 1.226(5)
O5 C37 1.383(6)
O5 C34 1.412(5)
O6 C38 1.370(6)
O6 C34 1.417(5)
O7 C39 1.215(5)
C1 C2 1.502(6)
C2 C3 1.387(6)
C3 C4 1.385(8)
C3 H3 0.9300
C4 C5 1.351(8)
C4 H4 0.9300
C5 C6 1.361(8)
C5 H5 0.9300
C6 H6 0.9300
C7 C8 1.388(5)
C7 C12 1.403(5)
C8 C9 1.364(7)
C8 H8 0.9300
C9 C10 1.364(7)
C9 H9 0.9300
C10 C11 1.379(6)
C10 H10 0.9300
C11 C12 1.391(6)
C11 H11 0.9300
C13 C14 1.508(7)
C13 H13A 0.9700
C13 H13B 0.9700
C14 C15 1.463(6)
C14 H14A 0.9700
C14 H14B 0.9700
C15 C16 1.455(7)
C16 C17 1.532(8)
C16 H16A 0.9700
C16 H16B 0.9700
C17 H17A 0.9700
C17 H17B 0.9700
C18 C19 1.441(8)
C18 H18A 0.9700
C18 H18B 0.9700
C19 H19A 0.9700
C19 H19B 0.9700
C20 C21 1.489(6)
C21 C22 1.389(6)
C22 C23 1.373(8)
C22 H22 0.9300
C23 C24 1.347(8)
C23 H23 0.9300
C24 C25 1.367(7)
C24 H24 0.9300
C25 H25 0.9300
C26 C27 1.388(5)
C26 C31 1.397(6)
C27 C28 1.373(7)
C27 H27 0.9300
C28 C29 1.370(8)
C28 H28 0.9300
C29 C30 1.388(7)
C29 H29 0.9300
C30 C31 1.385(6)
C30 H30 0.9300
C32 C33 1.509(6)
C32 H32A 0.9700
C32 H32B 0.9700
C33 C34 1.493(6)
C33 H33A 0.9700
C33 H33B 0.9700
C34 C35 1.499(6)
C35 C36 1.514(7)
C35 H35A 0.9700
C35 H35B 0.9700
C36 H36A 0.9700
C36 H36B 0.9700
C37 C38 1.480(8)
C37 H37A 0.9700
C37 H37B 0.9700
C38 H38A 0.9700
C38 H38B 0.9700
C39 C40 1.506(6)
C40 C41 1.396(6)
C41 C42 1.358(7)
C41 H41 0.9300
C42 C43 1.355(8)
C42 H42 0.9300
C43 C44 1.373(7)
C43 H43 0.9300
C44 H44 0.9300
C45 C46 1.386(5)
C45 C50 1.392(5)
C46 C47 1.377(6)
C46 H46 0.9300
C47 C48 1.359(6)
C47 H47 0.9300
C48 C49 1.385(6)
C48 H48 0.9300
C49 C50 1.387(6)
C49 H49 0.9300
O8 C53 1.43(3)
O8 C56 1.52(3)
O9 C57 1.349(13)
O9 C53 1.44(2)
C51 C52 1.523(10)
C51 H51A 0.9700
C51 H51B 0.9700
C52 C53 1.515(16)
C52 H52A 0.9700
C52 H52B 0.9700
C53 C54 1.487(16)
C54 C55 1.533(10)
C54 H54A 0.9700
C54 H54B 0.9700
C55 H55A 0.9700
C55 H55B 0.9700
C56 C57 1.498(16)
C56 H56A 0.9700
C56 H56B 0.9700
C57 H57A 0.9700
C57 H57B 0.9700
O8' C56' 1.40(3)
O8' C53' 1.42(3)
O9' C57' 1.394(14)
O9' C53' 1.411(17)
C51' C52' 1.531(11)
C51' H51C 0.9700
C51' H51D 0.9700
C52' C53' 1.523(13)
C52' H52C 0.9700
C52' H52D 0.9700
C53' C54' 1.522(15)
C54' C55' 1.526(10)
C54' H54C 0.9700
C54' H54D 0.9700
C55' H55C 0.9700
C55' H55D 0.9700
C56' C57' 1.496(16)
C56' H56C 0.9700
C56' H56D 0.9700
C57' H57C 0.9700
C57' H57D 0.9700

loop_
_geom_torsion_atom_site_label_1
_geom_torsion_atom_site_label_2
_geom_torsion_atom_site_label_3
_geom_torsion_atom_site_label_4
_geom_torsion
C7 N1 C1 O1 3.9(7)
C7 N1 C1 C2 -174.8(4)
C6 N3 C2 C3 0.3(7)
C6 N3 C2 C1 179.6(4)
O1 C1 C2 N3 172.2(4)
N1 C1 C2 N3 -9.0(5)
O1 C1 C2 C3 -8.5(7)
N1 C1 C2 C3 170.2(4)
N3 C2 C3 C4 1.4(7)
C1 C2 C3 C4 -177.8(5)
C2 C3 C4 C5 -2.2(9)
C3 C4 C5 C6 1.2(9)
C2 N3 C6 C5 -1.4(8)
C4 C5 C6 N3 0.6(10)
C1 N1 C7 C8 2.2(7)
C1 N1 C7 C12 -179.4(4)
N1 C7 C8 C9 178.3(4)
C12 C7 C8 C9 0.0(6)
C7 C8 C9 C10 -0.6(8)
C8 C9 C10 C11 0.3(9)
C9 C10 C11 C12 0.6(9)
C10 C11 C12 C7 -1.2(7)
C10 C11 C12 N2 -178.5(5)
C8 C7 C12 C11 0.9(6)
N1 C7 C12 C11 -177.5(4)
C8 C7 C12 N2 178.3(4)
N1 C7 C12 N2 -0.1(5)
C13 N2 C12 C11 -94.2(6)
C17 N2 C12 C11 35.0(6)
C13 N2 C12 C7 88.6(5)
C17 N2 C12 C7 -142.3(5)
C12 N2 C13 C14 -164.0(5)
C17 N2 C13 C14 63.2(7)
N2 C13 C14 C15 -56.3(8)
C19 O3 C15 O2 -26.0(7)
C19 O3 C15 C16 95.1(6)
C19 O3 C15 C14 -142.9(6)
C18 O2 C15 O3 14.1(6)
C18 O2 C15 C16 -105.9(6)
C18 O2 C15 C14 128.3(5)
C13 C14 C15 O3 -74.5(6)
C13 C14 C15 O2 173.7(5)
C13 C14 C15 C16 47.3(8)
O3 C15 C16 C17 70.6(7)
O2 C15 C16 C17 -174.0(5)
C14 C15 C16 C17 -48.7(9)
C13 N2 C17 C16 -62.7(7)
C12 N2 C17 C16 164.2(5)
C15 C16 C17 N2 56.1(9)
C15 O2 C18 C19 2.1(7)
C15 O3 C19 C18 27.4(9)
O2 C18 C19 O3 -17.6(8)
C26 N4 C20 O4 -4.5(7)
C26 N4 C20 C21 175.5(4)
C25 N6 C21 C22 0.2(7)
C25 N6 C21 C20 -178.9(4)
O4 C20 C21 N6 -177.5(4)
N4 C20 C21 N6 2.5(5)
O4 C20 C21 C22 3.4(7)
N4 C20 C21 C22 -176.6(4)
N6 C21 C22 C23 -0.4(7)
C20 C21 C22 C23 178.6(5)
C21 C22 C23 C24 0.2(9)
C22 C23 C24 C25 0.2(9)
C21 N6 C25 C24 0.3(8)
C23 C24 C25 N6 -0.5(9)
C20 N4 C26 C27 6.4(7)
C20 N4 C26 C31 -173.7(4)
C31 C26 C27 C28 -0.2(7)
N4 C26 C27 C28 179.7(4)
C26 C27 C28 C29 -0.2(8)
C27 C28 C29 C30 0.3(9)
C28 C29 C30 C31 -0.1(8)
C29 C30 C31 C26 -0.3(7)
C29 C30 C31 N5 -179.1(4)
C27 C26 C31 C30 0.4(6)
N4 C26 C31 C30 -179.5(4)
C27 C26 C31 N5 179.3(4)
N4 C26 C31 N5 -0.6(5)
C32 N5 C31 C30 -94.5(5)
C36 N5 C31 C30 37.2(6)
C32 N5 C31 C26 86.7(5)
C36 N5 C31 C26 -141.7(4)
C31 N5 C32 C33 -165.9(4)
C36 N5 C32 C33 60.2(5)
N5 C32 C33 C34 -56.2(6)
C38 O6 C34 O5 7.0(6)
C38 O6 C34 C33 122.9(5)
C38 O6 C34 C35 -114.8(5)
C37 O5 C34 O6 -18.3(6)
C37 O5 C34 C33 -136.0(5)
C37 O5 C34 C35 103.2(5)
C32 C33 C34 O6 174.6(4)
C32 C33 C34 O5 -70.9(5)
C32 C33 C34 C35 51.3(6)
O6 C34 C35 C36 -174.5(4)
O5 C34 C35 C36 67.7(5)
C33 C34 C35 C36 -52.0(6)
C31 N5 C36 C35 167.1(4)
C32 N5 C36 C35 -59.5(6)
C34 C35 C36 N5 56.0(6)
C34 O5 C37 C38 21.5(7)
C34 O6 C38 C37 6.0(7)
O5 C37 C38 O6 -16.8(7)
C45 N7 C39 O7 3.2(8)
C45 N7 C39 C40 -177.0(4)
C44 N9 C40 C41 -1.7(6)
C44 N9 C40 C39 178.4(4)
O7 C39 C40 N9 -177.8(4)
N7 C39 C40 N9 2.4(5)
O7 C39 C40 C41 2.3(7)
N7 C39 C40 C41 -177.5(4)
N9 C40 C41 C42 0.9(7)
C39 C40 C41 C42 -179.1(4)
C40 C41 C42 C43 -0.1(8)
C41 C42 C43 C44 0.1(9)
C40 N9 C44 C43 1.7(8)
C42 C43 C44 N9 -0.9(9)
C39 N7 C45 C46 -0.9(7)
C39 N7 C45 C50 179.4(4)
C50 C45 C46 C47 -0.4(6)
N7 C45 C46 C47 179.9(4)
C45 C46 C47 C48 -0.7(7)
C46 C47 C48 C49 1.3(8)
C47 C48 C49 C50 -0.8(8)
C48 C49 C50 C45 -0.2(7)
C48 C49 C50 N8 179.6(5)
C46 C45 C50 C49 0.8(6)
N7 C45 C50 C49 -179.4(4)
C46 C45 C50 N8 -179.0(4)
N7 C45 C50 N8 0.7(5)
C55 N8 C50 C49 92.5(8)
C51' N8 C50 C49 -88.7(8)
C51 N8 C50 C49 -48.3(8)
C55' N8 C50 C49 47.2(7)
C55 N8 C50 C45 -87.6(7)
C51' N8 C50 C45 91.1(8)
C51 N8 C50 C45 131.5(6)
C55' N8 C50 C45 -133.0(5)
C55 N8 C51 C52 54.1(10)
C51' N8 C51 C52 -53.6(9)
C50 N8 C51 C52 -162.7(6)
C55' N8 C51 C52 84.4(8)
N8 C51 C52 C53 -49.7(13)
C56 O8 C53 O9 -42.5(15)
C56 O8 C53 C54 -151.2(14)
C56 O8 C53 C52 84(2)
C57 O9 C53 O8 31.8(13)
C57 O9 C53 C54 132.7(13)
C57 O9 C53 C52 -103.5(16)
C51 C52 C53 O8 171.4(16)
C51 C52 C53 O9 -67.8(15)
C51 C52 C53 C54 53(2)
O8 C53 C54 C55 173.9(12)
O9 C53 C54 C55 72.2(15)
C52 C53 C54 C55 -52(2)
C51' N8 C55 C54 -15.5(13)
C50 N8 C55 C54 163.3(6)
C51 N8 C55 C54 -56.5(10)
C55' N8 C55 C54 -106.5(11)
C53 C54 C55 N8 56.0(14)
C53 O8 C56 C57 39.0(17)
C53 O9 C57 C56 -7.2(16)
O8 C56 C57 O9 -19.0(17)
C55 N8 C51' C52' 15.1(13)
C50 N8 C51' C52' -163.7(6)
C51 N8 C51' C52' 106.8(11)
C55' N8 C51' C52' 60.5(10)
N8 C51' C52' C53' -58.2(13)
C57' O9' C53' O8' -38.7(12)
C57' O9' C53' C52' -143.9(13)
C57' O9' C53' C54' 94.8(13)
C56' O8' C53' O9' 48.0(14)
C56' O8' C53' C52' 163.8(13)
C56' O8' C53' C54' -70.8(19)
C51' C52' C53' O9' -68.4(15)
C51' C52' C53' O8' -172.6(11)
C51' C52' C53' C54' 50.9(16)
O9' C53' C54' C55' 70.4(11)
O8' C53' C54' C55' -174.3(14)
C52' C53' C54' C55' -53.0(15)
C53' C54' C55' N8 52.5(10)
C55 N8 C55' C54' 52.1(8)
C51' N8 C55' C54' -58.0(9)
C50 N8 C55' C54' 163.0(6)
C51 N8 C55' C54' -83.6(7)
C53' O8' C56' C57' -35.5(18)
C53' O9' C57' C56' 18.6(17)
O8' C56' C57' O9' 10.0(19)
